data_9005588
loop_
_publ_author_name
'Nestola, F.'
'Tribaudino, M.'

_publ_section_title
;The structure of Pbca orthopyroxenes along the join diopside-enstatite
 (CaMgSi2O6-Mg2Si2O6) Sample: D4En96
;
_journal_name_full 'European Journal of Mineralogy'
_journal_page_first 365
_journal_page_last 371
_journal_paper_doi 10.1127/0935-1221/2003/0015-0365
_journal_volume 15
_journal_year 2003
_chemical_formula_sum 'Ca0.04 Mg1.96 O6 Si2'
_chemical_name_mineral Enstatite
_space_group_IT_number 61
_symmetry_space_group_name_Hall '-P 2ac 2ab'
_symmetry_space_group_name_H-M 'P b c a'
_cell_angle_alpha 90
_cell_angle_beta 90
_cell_angle_gamma 90
_cell_length_a 18.262
_cell_length_b 8.826
_cell_length_c 5.192
_cell_formula_units_Z 8
_cell_volume 836.849
_database_code_amcsd 0006978
_exptl_crystal_density_diffrn 3.197
_cod_original_formula_sum 'Ca.04 Mg1.96 Si2 O6'
_cod_database_code 9005588

loop_
_space_group_symop_operation_xyz
x,y,z
x,1/2-y,1/2+z
-x,1/2+y,1/2-z
1/2-x,1/2+y,z
1/2+x,1/2-y,-z
1/2+x,y,1/2-z
1/2-x,-y,1/2+z
-x,-y,-z

loop_
_atom_site_aniso_label
_atom_site_aniso_U_11
_atom_site_aniso_U_22
_atom_site_aniso_U_33
_atom_site_aniso_U_12
_atom_site_aniso_U_13
_atom_site_aniso_U_23
CaM2 0.00830 0.01110 0.00520 -0.00190 -0.00140 -0.00100
MgM2 0.00830 0.01110 0.00520 -0.00190 -0.00140 -0.00100
MgM1 0.00650 0.00700 0.00430 0.00000 -0.00040 0.00020
SiTA 0.00440 0.00560 0.00360 -0.00040 0.00040 -0.00010
SiTB 0.00450 0.00580 0.00360 0.00020 -0.00020 0.00030
O1A 0.00420 0.00760 0.00420 0.00010 0.00030 0.00060
O2A 0.00780 0.00700 0.00590 -0.00130 -0.00020 0.00090
O3A 0.00620 0.00980 0.00550 0.00000 0.00010 -0.00290
O1B 0.00400 0.00850 0.00540 -0.00080 -0.00110 0.00020
O2B 0.00800 0.00870 0.00700 0.00260 0.00070 0.00210
O3B 0.00640 0.01040 0.00510 -0.00110 0.00040 -0.00280

loop_
_atom_site_label
_atom_site_fract_x
_atom_site_fract_y
_atom_site_fract_z
_atom_site_occupancy
_atom_site_U_iso_or_equiv
CaM2 0.37699 0.48508 0.36100 0.04000 0.00811
MgM2 0.37699 0.48508 0.36100 0.96000 0.00811
MgM1 0.37567 0.65400 0.86700 1.00000 0.00583
SiTA 0.27150 0.34160 0.04923 1.00000 0.00456
SiTB 0.47405 0.33774 0.79770 1.00000 0.00469
O1A 0.18335 0.34000 0.03530 1.00000 0.00532
O2A 0.31062 0.50240 0.04370 1.00000 0.00697
O3A 0.30274 0.22400 0.82830 1.00000 0.00722
O1B 0.56272 0.34020 0.79960 1.00000 0.00595
O2B 0.43341 0.48420 0.69150 1.00000 0.00785
O3B 0.44770 0.19730 0.60080 1.00000 0.00735

loop_
_cod_related_entry_id
_cod_related_entry_database
_cod_related_entry_code
1 AMCSD 0006978
